data_9010976
loop_
_publ_author_name
'Marsh, R. E.'
'Pauling, L.'
'McCullough, J. D.'

_publ_section_title
;
 The crystal structure of beta-selenium
 Note: structure known as beta phase
 Note: cell parameters taken from Acta Crystallographica 5 (1952) 236-246
;
_journal_name_full 'Acta Crystallographica'
_journal_page_first 71
_journal_page_last 75
_journal_paper_doi 10.1107/S0365110X53000168
_journal_volume 6
_journal_year 1953
_chemical_compound_source Synthetic
_chemical_formula_sum Se8
_chemical_name_mineral Selenium
_space_group_IT_number 14
_symmetry_space_group_name_Hall '-P 2yab'
_symmetry_space_group_name_H-M 'P 1 21/a 1'
_cell_angle_alpha 90
_cell_angle_beta 93.13
_cell_angle_gamma 90
_cell_length_a 12.85
_cell_length_b 8.07
_cell_length_c 9.31
_cell_formula_units_Z 4
_cell_volume 964.002
_database_code_amcsd 0009152
_exptl_crystal_density_diffrn 4.352
_cod_database_code 9010976

loop_
_space_group_symop_operation_xyz
x,y,z
1/2+x,1/2-y,z
1/2-x,1/2+y,-z
-x,-y,-z

loop_
_atom_site_label
_atom_site_fract_x
_atom_site_fract_y
_atom_site_fract_z
_atom_site_U_iso_or_equiv
Se1 0.58400 0.31500 0.43700 0.02533
Se2 0.47700 0.22700 0.24600 0.02533
Se3 0.32800 0.39800 0.24000 0.02533
Se4 0.35200 0.58000 0.05000 0.02533
Se5 0.41000 0.83100 0.15700 0.02533
Se6 0.59000 0.84000 0.14200 0.02533
Se7 0.66000 0.75400 0.36800 0.02533
Se8 0.71000 0.47900 0.33400 0.02533

loop_
_cod_related_entry_id
_cod_related_entry_database
_cod_related_entry_code
1 ChemSpider 122876
2 AMCSD 0009152
